data_4100902
loop_
_publ_author_name
' Kimihisa Yamamoto '

_publ_section_title
;
Supplementary Information of X-ray Crystal Analysis of AM4
;
_journal_name_full 'Journal of the American Chemical Society'
_journal_year 2005
_chemical_formula_moiety 'C54 H36 N4 '
_chemical_formula_sum 'C54 H36 N4'
_chemical_formula_weight 740.91
_space_group_IT_number 2
_space_group_name_Hall '-P 1'
_space_group_name_H-M_alt 'P -1'
_symmetry_cell_setting triclinic
_symmetry_Int_Tables_number 2
_symmetry_space_group_name_Hall '-P 1'
_symmetry_space_group_name_H-M 'P -1'
_cell_angle_alpha 72.281(12)
_cell_angle_beta 74.376(13)
_cell_angle_gamma 66.928(12)
_cell_formula_units_Z 1
_cell_length_a 8.0043(16)
_cell_length_b 9.5872(18)
_cell_length_c 14.335(3)
_cell_measurement_temperature 93.1
_cell_volume 949.8(3)
_exptl_crystal_density_diffrn 1.295
_cod_original_formula_sum 'C54 H36 N4 '
_cod_database_code 4100902

loop_
_symmetry_equiv_pos_site_id
_symmetry_equiv_pos_as_xyz
1 +X,+Y,+Z
2 -X,-Y,-Z

loop_
_atom_site_label
_atom_site_type_symbol
_atom_site_fract_x
_atom_site_fract_y
_atom_site_fract_z
_atom_site_U_iso_or_equiv
_atom_site_adp_type
_atom_site_occupancy
_atom_site_symmetry_multiplicity
_atom_site_calc_flag
_atom_site_refinement_flags
_atom_site_disorder_assembly
_atom_site_disorder_group
N(1) N 1.18424(17) 0.17018(13) 0.02775(9) 0.0270(3) Uani 1.00 1 d . . .
N(2) N 0.65832(17) 0.19884(13) 0.35759(9) 0.0279(3) Uani 1.00 1 d . . .
C(3) C 1.0464(2) 0.15638(16) 0.09605(11) 0.0254(3) Uani 1.00 1 d . . .
C(16) C 0.8467(2) 0.21310(16) 0.08776(11) 0.0252(3) Uani 1.00 1 d . . .
C(15) C 0.7922(2) 0.25284(18) -0.00514(11) 0.0294(4) Uani 1.00 1 d . . .
C(14) C 0.6097(2) 0.29462(18) -0.01313(12) 0.0318(4) Uani 1.00 1 d . . .
C(13) C 0.4769(2) 0.29644(18) 0.07154(11) 0.0310(4) Uani 1.00 1 d . . .
C(12) C 0.5259(2) 0.25835(17) 0.16394(11) 0.0284(4) Uani 1.00 1 d . . .
C(11) C 0.7092(2) 0.21772(16) 0.17431(11) 0.0243(3) Uani 1.00 1 d . . .
C(10) C 0.7614(2) 0.17041(16) 0.27516(11) 0.0250(3) Uani 1.00 1 d . . .
C(9) C 0.9575(2) 0.07407(16) 0.28131(11) 0.0242(3) Uani 1.00 1 d . . .
C(8) C 1.0072(2) -0.01243(17) 0.37393(11) 0.0280(3) Uani 1.00 1 d . . .
C(7) C 1.1879(2) -0.10425(17) 0.38177(11) 0.0293(4) Uani 1.00 1 d . . .
C(6) C 1.3221(2) -0.11111(18) 0.29692(12) 0.0313(4) Uani 1.00 1 d . . .
C(5) C 1.2770(2) -0.02635(17) 0.20512(12) 0.0289(4) Uani 1.00 1 d . . .
C(4) C 1.0931(2) 0.06696(16) 0.19577(11) 0.0253(3) Uani 1.00 1 d . . .
C(17) C 0.4669(2) 0.28539(17) 0.36793(11) 0.0268(3) Uani 1.00 1 d . . .
C(18) C 0.4008(2) 0.44811(17) 0.33837(11) 0.0292(4) Uani 1.00 1 d . . .
C(19) C 0.2139(2) 0.52633(17) 0.34485(11) 0.0294(4) Uani 1.00 1 d . . .
C(20) C 0.0867(2) 0.44798(18) 0.38067(10) 0.0272(3) Uani 1.00 1 d . . .
C(21) C 0.1542(2) 0.28745(18) 0.41417(11) 0.0307(4) Uani 1.00 1 d . . .
C(22) C 0.3420(2) 0.20694(18) 0.41012(11) 0.0306(4) Uani 1.00 1 d . . .
C(23) C -0.1177(2) 0.53467(18) 0.37905(11) 0.0307(4) Uani 1.00 1 d . . .
C(24) C -0.1516(2) 0.61376(17) 0.27399(11) 0.0257(3) Uani 1.00 1 d . . .
C(25) C -0.2003(2) 0.77477(17) 0.23977(11) 0.0271(3) Uani 1.00 1 d . . .
C(29) C -0.1265(2) 0.52656(17) 0.20603(11) 0.0279(3) Uani 1.00 1 d . . .
C(27) C 1.17638(19) 0.24504(17) -0.07293(11) 0.0245(3) Uani 1.00 1 d . . .
C(26) C 1.1403(2) 0.40466(17) -0.10718(11) 0.0273(3) Uani 1.00 1 d . . .
C(28) C 1.2160(2) 0.15488(17) -0.14151(11) 0.0287(3) Uani 1.00 1 d . . .
H(15) H 0.8828 0.2514 -0.0637 0.036 Uiso 1.00 1 c R . .
H(14) H 0.5760 0.3214 -0.0766 0.040 Uiso 1.00 1 c R . .
H(13) H 0.3514 0.3243 0.0664 0.038 Uiso 1.00 1 c R . .
H(12) H 0.4333 0.2593 0.2216 0.035 Uiso 1.00 1 c R . .
H(8) H 0.9153 -0.0073 0.4320 0.033 Uiso 1.00 1 c R . .
H(7) H 1.2198 -0.1628 0.4449 0.035 Uiso 1.00 1 c R . .
H(6) H 1.4464 -0.1743 0.3023 0.037 Uiso 1.00 1 c R . .
H(5) H 1.3703 -0.0311 0.1477 0.034 Uiso 1.00 1 c R . .
H(18) H 0.4848 0.5040 0.3142 0.036 Uiso 1.00 1 c R . .
H(19) H 0.1704 0.6366 0.3242 0.036 Uiso 1.00 1 c R . .
H(21) H 0.0701 0.2318 0.4400 0.036 Uiso 1.00 1 c R . .
H(22) H 0.3848 0.0979 0.4366 0.035 Uiso 1.00 1 c R . .
H(25) H -0.2230 0.8371 0.2852 0.033 Uiso 1.00 1 c R . .
H(29) H -0.0996 0.4173 0.2284 0.033 Uiso 1.00 1 c R . .
H(26) H 1.1247 0.4663 -0.0626 0.034 Uiso 1.00 1 c R . .
H(28) H 1.2548 0.0447 -0.1202 0.035 Uiso 1.00 1 c R . .
H(23A) H -0.1824 0.4628 0.4066 0.036 Uiso 1.00 1 c R . .
H(23B) H -0.1611 0.6107 0.4177 0.036 Uiso 1.00 1 c R . .

loop_
_atom_site_aniso_label
_atom_site_aniso_U_11
_atom_site_aniso_U_22
_atom_site_aniso_U_33
_atom_site_aniso_U_12
_atom_site_aniso_U_13
_atom_site_aniso_U_23
N(1) 0.0302(7) 0.0259(6) 0.0256(6) -0.0121(5) -0.0040(5) -0.0037(5)
N(2) 0.0295(7) 0.0263(6) 0.0263(6) -0.0080(5) -0.0044(5) -0.0059(5)
C(3) 0.0306(8) 0.0210(6) 0.0276(7) -0.0109(6) -0.0055(6) -0.0059(5)
C(16) 0.0298(8) 0.0210(7) 0.0282(7) -0.0118(6) -0.0083(6) -0.0030(5)
C(15) 0.0323(8) 0.0317(8) 0.0255(8) -0.0157(6) -0.0046(6) -0.0022(6)
C(14) 0.0359(9) 0.0348(8) 0.0283(8) -0.0156(7) -0.0117(6) -0.0020(6)
C(13) 0.0303(8) 0.0318(8) 0.0341(8) -0.0110(6) -0.0096(6) -0.0075(6)
C(12) 0.0303(8) 0.0285(7) 0.0290(8) -0.0112(6) -0.0046(6) -0.0089(6)
C(11) 0.0290(8) 0.0191(6) 0.0267(7) -0.0092(5) -0.0059(6) -0.0051(5)
C(10) 0.0306(8) 0.0194(7) 0.0274(8) -0.0120(6) -0.0061(6) -0.0029(5)
C(9) 0.0279(8) 0.0194(6) 0.0276(7) -0.0099(6) -0.0060(6) -0.0046(5)
C(8) 0.0340(8) 0.0249(7) 0.0250(7) -0.0112(6) -0.0045(6) -0.0043(5)
C(7) 0.0341(8) 0.0254(7) 0.0281(8) -0.0101(6) -0.0104(6) -0.0009(6)
C(6) 0.0315(8) 0.0259(7) 0.0344(8) -0.0070(6) -0.0099(6) -0.0038(6)
C(5) 0.0288(8) 0.0268(7) 0.0302(8) -0.0106(6) -0.0044(6) -0.0041(6)
C(4) 0.0293(8) 0.0202(7) 0.0273(7) -0.0102(6) -0.0056(6) -0.0032(5)
C(17) 0.0282(8) 0.0292(7) 0.0226(7) -0.0080(6) -0.0053(6) -0.0067(5)
C(18) 0.0308(8) 0.0284(8) 0.0309(8) -0.0120(6) -0.0057(6) -0.0073(6)
C(19) 0.0328(8) 0.0243(7) 0.0319(8) -0.0082(6) -0.0076(6) -0.0073(6)
C(20) 0.0300(8) 0.0309(8) 0.0205(7) -0.0095(6) -0.0034(6) -0.0073(6)
C(21) 0.0328(8) 0.0324(8) 0.0248(7) -0.0146(7) -0.0019(6) -0.0014(6)
C(22) 0.0329(8) 0.0256(7) 0.0295(8) -0.0093(6) -0.0067(6) -0.0008(5)
C(23) 0.0311(8) 0.0338(8) 0.0247(8) -0.0095(6) -0.0031(6) -0.0065(6)
C(24) 0.0222(7) 0.0283(7) 0.0258(7) -0.0092(6) -0.0023(5) -0.0057(6)
C(25) 0.0270(7) 0.0278(7) 0.0280(7) -0.0092(6) -0.0024(6) -0.0104(6)
C(29) 0.0309(8) 0.0224(7) 0.0297(8) -0.0101(6) -0.0060(6) -0.0029(6)
C(27) 0.0234(7) 0.0253(7) 0.0240(7) -0.0097(6) -0.0047(5) -0.0019(5)
C(26) 0.0314(8) 0.0267(7) 0.0268(7) -0.0111(6) -0.0040(6) -0.0091(6)
C(28) 0.0320(8) 0.0220(7) 0.0320(8) -0.0096(6) -0.0047(6) -0.0061(6)

loop_
_geom_bond_atom_site_label_1
_geom_bond_atom_site_label_2
_geom_bond_distance
_geom_bond_publ_flag
_geom_bond_site_symmetry_1
_geom_bond_site_symmetry_2
N(1) C(3) 1.2833(18) ? . .
N(1) C(27) 1.4089(18) ? . .
N(2) C(10) 1.2830(18) ? . .
N(2) C(17) 1.4192(18) ? . .
C(3) C(16) 1.499(2) ? . .
C(3) C(4) 1.486(2) ? . .
C(16) C(15) 1.408(2) ? . .
C(16) C(11) 1.4186(19) ? . .
C(15) C(14) 1.382(2) ? . .
C(14) C(13) 1.381(2) ? . .
C(13) C(12) 1.384(2) ? . .
C(12) C(11) 1.400(2) ? . .
C(11) C(10) 1.499(2) ? . .
C(10) C(9) 1.4875(19) ? . .
C(9) C(8) 1.402(2) ? . .
C(9) C(4) 1.4010(19) ? . .
C(8) C(7) 1.382(2) ? . .
C(7) C(6) 1.388(2) ? . .
C(6) C(5) 1.378(2) ? . .
C(5) C(4) 1.409(2) ? . .
C(17) C(18) 1.402(2) ? . .
C(17) C(22) 1.385(2) ? . .
C(18) C(19) 1.377(2) ? . .
C(19) C(20) 1.396(2) ? . .
C(20) C(21) 1.389(2) ? . .
C(20) C(23) 1.520(2) ? . .
C(21) C(22) 1.389(2) ? . .
C(23) C(24) 1.510(2) ? . .
C(24) C(25) 1.395(2) ? . .
C(24) C(29) 1.395(2) ? . .
C(25) C(28) 1.380(2) ? . 66502
C(29) C(26) 1.383(2) ? . 66502
C(27) C(26) 1.392(2) ? . .
C(27) C(28) 1.396(2) ? . .
C(15) H(15) 0.950 ? . .
C(14) H(14) 0.950 ? . .
C(13) H(13) 0.950 ? . .
C(12) H(12) 0.950 ? . .
C(8) H(8) 0.950 ? . .
C(7) H(7) 0.950 ? . .
C(6) H(6) 0.950 ? . .
C(5) H(5) 0.950 ? . .
C(18) H(18) 0.950 ? . .
C(19) H(19) 0.950 ? . .
C(21) H(21) 0.950 ? . .
C(22) H(22) 0.950 ? . .
C(23) H(23A) 0.950 ? . .
C(23) H(23B) 0.950 ? . .
C(25) H(25) 0.950 ? . .
C(29) H(29) 0.950 ? . .
C(26) H(26) 0.950 ? . .
C(28) H(28) 0.950 ? . .
